data_4306706
loop_
_publ_author_name
'Dirk Michalik'
'Axel Schulz'
'Alexander Villinger'

_publ_contact_author_address
;
Universit\"at Rostock
Institut f\"ur Chemie
Abteilung f\"ur Anorganische Chemie
Albert-Einstein-Strasse 3a 
18059 Rostock
Bundesrepublik Deutschland
;
_publ_contact_author_email axel.schulz@uni-rostock.de
_publ_contact_author_fax '+49 (0)381/498-6382'
_publ_contact_author_name 'Axel Schulz'
_publ_contact_author_phone '+49 (0)381/498-6400'
_publ_section_title
;
Lewis-Acid-Assisted Methyl Exchange Reactions In Silylated
Aminodichloroarsanes
;
_journal_name_full 'Inorganic Chemistry'
_journal_page_first 11798
_journal_page_last 11806
_journal_paper_doi 10.1021/ic801526n
_journal_volume 47
_journal_year 2008
_chemical_formula_moiety 'C27 H34 As Cl2 N Si'
_chemical_formula_sum 'C27 H34 As Cl2 N Si'
_chemical_formula_weight 546.46
_chemical_name_systematic
;
N-(trimethylsilyl)-N-[2,6-bis-(2,4,6-trimethylphenyl)phenyl]amino-dichloroarsane
;
_space_group_IT_number 61
_symmetry_cell_setting orthorhombic
_symmetry_Int_Tables_number 61
_symmetry_space_group_name_Hall '-P 2ac 2ab'
_symmetry_space_group_name_H-M 'P b c a'
_atom_sites_solution_hydrogens geom
_atom_sites_solution_primary direct
_atom_sites_solution_secondary difmap
_audit_author_name 'Villinger, A.'
_audit_creation_method SHELXL-97
_cell_angle_alpha 90.00
_cell_angle_beta 90.00
_cell_angle_gamma 90.00
_cell_formula_units_Z 8
_cell_length_a 16.150(3)
_cell_length_b 17.950(4)
_cell_length_c 18.470(4)
_cell_measurement_reflns_used 7091
_cell_measurement_temperature 173(2)
_cell_measurement_theta_max 52.758
_cell_measurement_theta_min 4.546
_cell_volume 5354.3(19)
_computing_cell_refinement 'Bruker Apex v2.0-2'
_computing_data_collection 'Bruker Apex v2.0-2'
_computing_data_reduction 'Bruker SAINT'
_computing_molecular_graphics
;
 ORTEP-3 (Farrugia, 1997), DIAMOND v3.0a (Brandenburg, 2005)
;
_computing_publication_material SHELXL-97
_computing_structure_refinement 'SHELXL-97 (Sheldrick, 1997)'
_computing_structure_solution 'SHELXS-97 (Sheldrick, 1997)'
_diffrn_ambient_temperature 173(2)
_diffrn_measured_fraction_theta_full 0.998
_diffrn_measured_fraction_theta_max 0.998
_diffrn_measurement_device_type 'Bruker-Nonius Apex X8-CCD-diffractometer'
_diffrn_measurement_method '\w scans'
_diffrn_radiation_monochromator graphite
_diffrn_radiation_source 'sealed tube'
_diffrn_radiation_type MoK\a
_diffrn_radiation_wavelength 0.71073
_diffrn_reflns_av_R_equivalents 0.0735
_diffrn_reflns_av_sigmaI/netI 0.0323
_diffrn_reflns_limit_h_max 21
_diffrn_reflns_limit_h_min -19
_diffrn_reflns_limit_k_max 19
_diffrn_reflns_limit_k_min -23
_diffrn_reflns_limit_l_max 23
_diffrn_reflns_limit_l_min -24
_diffrn_reflns_number 97966
_diffrn_reflns_theta_full 27.67
_diffrn_reflns_theta_max 27.67
_diffrn_reflns_theta_min 2.27
_exptl_absorpt_coefficient_mu 1.530
_exptl_absorpt_correction_T_max 0.9138
_exptl_absorpt_correction_T_min 0.5334
_exptl_absorpt_correction_type multi-scan
_exptl_absorpt_process_details '(SADABS; Sheldrick, 2004)'
_exptl_crystal_colour colourless
_exptl_crystal_density_diffrn 1.356
_exptl_crystal_density_method 'not measured'
_exptl_crystal_description block
_exptl_crystal_F_000 2272
_exptl_crystal_size_max 0.47
_exptl_crystal_size_mid 0.31
_exptl_crystal_size_min 0.06
_refine_diff_density_max 0.372
_refine_diff_density_min -0.381
_refine_diff_density_rms 0.068
_refine_ls_extinction_method none
_refine_ls_goodness_of_fit_ref 1.048
_refine_ls_hydrogen_treatment constr
_refine_ls_matrix_type full
_refine_ls_number_parameters 298
_refine_ls_number_reflns 6244
_refine_ls_number_restraints 0
_refine_ls_restrained_S_all 1.048
_refine_ls_R_factor_all 0.0597
_refine_ls_R_factor_gt 0.0312
_refine_ls_shift/su_max 0.001
_refine_ls_shift/su_mean 0.000
_refine_ls_structure_factor_coef Fsqd
_refine_ls_weighting_details 'calc w=1/[\s^2^(Fo^2^)+(0.0275P)^2^+4.4286P] where P=(Fo^2^+2Fc^2^)/3'
_refine_ls_weighting_scheme calc
_refine_ls_wR_factor_gt 0.0650
_refine_ls_wR_factor_ref 0.0767
_reflns_number_gt 4578
_reflns_number_total 6244
_reflns_threshold_expression >2sigma(I)
_cod_data_source_file ic801526n_si_001_4.cif
_cod_data_source_block terntmsascl2
_cod_database_code 4306706

loop_
_symmetry_equiv_pos_as_xyz
'x, y, z'
'-x+1/2, -y, z+1/2'
'-x, y+1/2, -z+1/2'
'x+1/2, -y+1/2, -z'
'-x, -y, -z'
'x-1/2, y, -z-1/2'
'x, -y-1/2, z-1/2'
'-x-1/2, y-1/2, z'

loop_
_atom_site_label
_atom_site_type_symbol
_atom_site_fract_x
_atom_site_fract_y
_atom_site_fract_z
_atom_site_U_iso_or_equiv
_atom_site_adp_type
_atom_site_occupancy
_atom_site_symmetry_multiplicity
_atom_site_calc_flag
_atom_site_refinement_flags
_atom_site_disorder_assembly
_atom_site_disorder_group
As As 0.957267(15) 0.167982(13) 0.601088(12) 0.02378(7) Uani 1 1 d . . .
Cl1 Cl 0.84059(4) 0.19045(4) 0.66142(4) 0.03868(16) Uani 1 1 d . . .
Cl2 Cl 0.99094(4) 0.07004(3) 0.66750(3) 0.03484(15) Uani 1 1 d . . .
N N 1.02006(11) 0.24571(10) 0.63386(9) 0.0194(4) Uani 1 1 d . . .
Si Si 1.02625(4) 0.27891(3) 0.72543(3) 0.02295(14) Uani 1 1 d . . .
C1 C 1.06419(13) 0.27954(12) 0.57338(11) 0.0188(4) Uani 1 1 d . . .
C2 C 1.12303(13) 0.23761(12) 0.53384(11) 0.0203(4) Uani 1 1 d . . .
C3 C 1.16609(14) 0.27170(13) 0.47732(11) 0.0245(5) Uani 1 1 d . . .
H3 H 1.2051 0.2435 0.4503 0.029 Uiso 1 1 calc R . .
C4 C 1.15315(14) 0.34559(13) 0.45977(12) 0.0257(5) Uani 1 1 d . . .
H4 H 1.1852 0.3685 0.4228 0.031 Uiso 1 1 calc R . .
C5 C 1.09326(14) 0.38604(12) 0.49632(11) 0.0235(5) Uani 1 1 d . . .
H5 H 1.0837 0.4365 0.4834 0.028 Uiso 1 1 calc R . .
C6 C 1.04661(13) 0.35382(11) 0.55206(11) 0.0192(4) Uani 1 1 d . . .
C7 C 0.97430(13) 0.39666(12) 0.58124(11) 0.0204(5) Uani 1 1 d . . .
C8 C 0.89421(14) 0.37499(12) 0.55919(12) 0.0231(5) Uani 1 1 d . . .
C9 C 0.82563(15) 0.41150(13) 0.58803(13) 0.0282(5) Uani 1 1 d . . .
H9 H 0.7718 0.3966 0.5732 0.034 Uiso 1 1 calc R . .
C10 C 0.83359(15) 0.46911(13) 0.63793(13) 0.0280(5) Uani 1 1 d . . .
C11 C 0.91307(15) 0.49378(12) 0.65360(12) 0.0263(5) Uani 1 1 d . . .
H11 H 0.9196 0.5352 0.6851 0.032 Uiso 1 1 calc R . .
C12 C 0.98379(14) 0.46022(12) 0.62499(12) 0.0230(5) Uani 1 1 d . . .
C13 C 1.13885(13) 0.15609(12) 0.54765(11) 0.0208(5) Uani 1 1 d . . .
C14 C 1.19161(14) 0.13259(13) 0.60420(12) 0.0247(5) Uani 1 1 d . . .
C15 C 1.20704(15) 0.05675(13) 0.61308(13) 0.0300(5) Uani 1 1 d . . .
H15 H 1.2426 0.0411 0.6511 0.036 Uiso 1 1 calc R . .
C16 C 1.17207(15) 0.00330(13) 0.56804(13) 0.0305(5) Uani 1 1 d . . .
C17 C 1.12231(15) 0.02731(13) 0.51157(12) 0.0283(5) Uani 1 1 d . . .
H17 H 1.0988 -0.0086 0.4799 0.034 Uiso 1 1 calc R . .
C18 C 1.10568(14) 0.10271(12) 0.49970(11) 0.0233(5) Uani 1 1 d . . .
C19 C 0.88103(15) 0.31711(13) 0.50049(13) 0.0304(5) Uani 1 1 d . . .
H19A H 0.8681 0.2690 0.5228 0.046 Uiso 1 1 calc R . .
H19B H 0.9315 0.3125 0.4714 0.046 Uiso 1 1 calc R . .
H19C H 0.8350 0.3325 0.4694 0.046 Uiso 1 1 calc R . .
C20 C 0.75799(17) 0.50343(15) 0.67290(15) 0.0431(7) Uani 1 1 d . . .
H20A H 0.7388 0.4713 0.7124 0.065 Uiso 1 1 calc R . .
H20B H 0.7139 0.5086 0.6368 0.065 Uiso 1 1 calc R . .
H20C H 0.7722 0.5526 0.6922 0.065 Uiso 1 1 calc R . .
C21 C 1.06713(15) 0.49657(13) 0.63818(14) 0.0325(6) Uani 1 1 d . . .
H21A H 1.0734 0.5396 0.6060 0.049 Uiso 1 1 calc R . .
H21B H 1.1113 0.4605 0.6284 0.049 Uiso 1 1 calc R . .
H21C H 1.0706 0.5131 0.6887 0.049 Uiso 1 1 calc R . .
C22 C 1.05518(16) 0.12447(14) 0.43413(12) 0.0315(6) Uani 1 1 d . . .
H22A H 1.0924 0.1369 0.3940 0.047 Uiso 1 1 calc R . .
H22B H 1.0209 0.1678 0.4459 0.047 Uiso 1 1 calc R . .
H22C H 1.0195 0.0828 0.4200 0.047 Uiso 1 1 calc R . .
C23 C 1.18887(18) -0.07873(14) 0.58090(16) 0.0433(7) Uani 1 1 d . . .
H23A H 1.1542 -0.1086 0.5484 0.065 Uiso 1 1 calc R . .
H23B H 1.1759 -0.0913 0.6313 0.065 Uiso 1 1 calc R . .
H23C H 1.2474 -0.0894 0.5713 0.065 Uiso 1 1 calc R . .
C24 C 1.23268(16) 0.18789(15) 0.65426(13) 0.0351(6) Uani 1 1 d . . .
H24A H 1.1947 0.2006 0.6937 0.053 Uiso 1 1 calc R . .
H24B H 1.2468 0.2331 0.6272 0.053 Uiso 1 1 calc R . .
H24C H 1.2832 0.1659 0.6744 0.053 Uiso 1 1 calc R . .
C25 C 1.12047(16) 0.33908(14) 0.73230(13) 0.0339(6) Uani 1 1 d . . .
H25A H 1.1605 0.3159 0.7652 0.051 Uiso 1 1 calc R . .
H25B H 1.1048 0.3882 0.7511 0.051 Uiso 1 1 calc R . .
H25C H 1.1455 0.3447 0.6843 0.051 Uiso 1 1 calc R . .
C26 C 1.03899(18) 0.19865(14) 0.78870(12) 0.0350(6) Uani 1 1 d . . .
H26A H 0.9890 0.1678 0.7877 0.053 Uiso 1 1 calc R . .
H26B H 1.0479 0.2173 0.8379 0.053 Uiso 1 1 calc R . .
H26C H 1.0868 0.1687 0.7737 0.053 Uiso 1 1 calc R . .
C27 C 0.93226(16) 0.33030(14) 0.75628(13) 0.0328(6) Uani 1 1 d . . .
H27A H 0.9036 0.3514 0.7142 0.049 Uiso 1 1 calc R . .
H27B H 0.9487 0.3705 0.7891 0.049 Uiso 1 1 calc R . .
H27C H 0.8951 0.2959 0.7817 0.049 Uiso 1 1 calc R . .

loop_
_atom_site_aniso_label
_atom_site_aniso_U_11
_atom_site_aniso_U_22
_atom_site_aniso_U_33
_atom_site_aniso_U_23
_atom_site_aniso_U_13
_atom_site_aniso_U_12
As 0.02914(13) 0.02331(11) 0.01889(11) -0.00196(9) 0.00054(10) -0.00725(10)
Cl1 0.0291(3) 0.0421(4) 0.0448(4) -0.0029(3) 0.0092(3) -0.0096(3)
Cl2 0.0515(4) 0.0225(3) 0.0306(3) 0.0029(2) 0.0039(3) -0.0052(3)
N 0.0239(10) 0.0196(9) 0.0146(8) -0.0001(7) 0.0021(7) -0.0041(8)
Si 0.0340(4) 0.0203(3) 0.0146(3) -0.0011(2) 0.0004(3) -0.0013(3)
C1 0.0207(11) 0.0216(10) 0.0141(9) -0.0005(8) -0.0023(8) -0.0031(9)
C2 0.0206(11) 0.0234(11) 0.0170(10) -0.0012(8) -0.0032(9) -0.0020(9)
C3 0.0236(12) 0.0303(12) 0.0197(10) -0.0014(9) 0.0027(9) 0.0015(10)
C4 0.0261(12) 0.0309(13) 0.0201(11) 0.0041(9) 0.0028(9) -0.0048(10)
C5 0.0269(13) 0.0223(11) 0.0215(11) 0.0041(9) -0.0003(10) -0.0018(10)
C6 0.0205(11) 0.0200(10) 0.0171(10) -0.0022(8) -0.0038(9) -0.0025(9)
C7 0.0237(12) 0.0189(10) 0.0187(10) 0.0050(8) 0.0008(9) 0.0012(9)
C8 0.0253(12) 0.0213(11) 0.0227(11) 0.0026(9) -0.0019(10) -0.0004(9)
C9 0.0215(12) 0.0294(12) 0.0337(13) 0.0046(10) -0.0013(10) 0.0007(10)
C10 0.0295(13) 0.0241(12) 0.0305(12) 0.0075(10) 0.0057(10) 0.0066(10)
C11 0.0362(14) 0.0179(10) 0.0249(11) 0.0001(9) 0.0027(10) 0.0033(10)
C12 0.0289(12) 0.0183(10) 0.0216(10) 0.0043(8) -0.0020(9) -0.0022(9)
C13 0.0214(11) 0.0235(11) 0.0175(10) 0.0009(8) 0.0039(9) 0.0039(9)
C14 0.0216(12) 0.0321(12) 0.0205(11) 0.0002(10) 0.0034(9) 0.0045(10)
C15 0.0268(13) 0.0355(13) 0.0275(12) 0.0082(10) 0.0020(10) 0.0095(11)
C16 0.0294(13) 0.0277(12) 0.0345(13) 0.0036(10) 0.0113(11) 0.0082(10)
C17 0.0316(13) 0.0244(12) 0.0290(12) -0.0049(10) 0.0080(10) -0.0011(10)
C18 0.0258(12) 0.0254(11) 0.0187(10) -0.0015(9) 0.0044(9) 0.0012(9)
C19 0.0283(13) 0.0325(14) 0.0306(12) -0.0031(10) -0.0070(11) -0.0006(10)
C20 0.0391(16) 0.0356(14) 0.0545(17) 0.0017(13) 0.0121(14) 0.0099(12)
C21 0.0357(14) 0.0234(12) 0.0385(14) -0.0033(10) -0.0007(11) -0.0047(10)
C22 0.0408(15) 0.0329(13) 0.0209(11) -0.0048(10) -0.0036(11) -0.0015(11)
C23 0.0401(16) 0.0295(14) 0.0605(19) 0.0075(13) 0.0102(14) 0.0078(12)
C24 0.0343(15) 0.0444(15) 0.0267(12) -0.0050(11) -0.0067(11) 0.0054(12)
C25 0.0425(15) 0.0326(13) 0.0267(12) -0.0048(10) -0.0037(11) -0.0074(12)
C26 0.0574(17) 0.0287(12) 0.0190(11) 0.0032(9) -0.0030(12) -0.0005(12)
C27 0.0434(15) 0.0315(12) 0.0235(11) -0.0018(10) 0.0069(11) 0.0012(12)

loop_
_atom_type_symbol
_atom_type_description
_atom_type_scat_dispersion_real
_atom_type_scat_dispersion_imag
_atom_type_scat_source
C C 0.0033 0.0016 'International Tables Vol C Tables 4.2.6.8 and 6.1.1.4'
H H 0.0000 0.0000 'International Tables Vol C Tables 4.2.6.8 and 6.1.1.4'
N N 0.0061 0.0033 'International Tables Vol C Tables 4.2.6.8 and 6.1.1.4'
Si Si 0.0817 0.0704 'International Tables Vol C Tables 4.2.6.8 and 6.1.1.4'
Cl Cl 0.1484 0.1585 'International Tables Vol C Tables 4.2.6.8 and 6.1.1.4'
As As 0.0499 2.0058 'International Tables Vol C Tables 4.2.6.8 and 6.1.1.4'

loop_
_geom_angle_atom_site_label_1
_geom_angle_atom_site_label_2
_geom_angle_atom_site_label_3
_geom_angle
_geom_angle_site_symmetry_1
_geom_angle_site_symmetry_3
_geom_angle_publ_flag
N As Cl2 106.66(6) . . ?
N As Cl1 99.53(6) . . ?
Cl2 As Cl1 94.27(3) . . ?
C1 N Si 123.80(14) . . ?
C1 N As 109.60(12) . . ?
Si N As 126.58(10) . . ?
N Si C27 113.98(10) . . ?
N Si C26 109.86(10) . . ?
C27 Si C26 106.27(12) . . ?
N Si C25 107.51(10) . . ?
C27 Si C25 110.84(12) . . ?
C26 Si C25 108.28(12) . . ?
C2 C1 C6 119.40(19) . . ?
C2 C1 N 120.15(18) . . ?
C6 C1 N 120.42(18) . . ?
C3 C2 C1 119.2(2) . . ?
C3 C2 C13 117.89(19) . . ?
C1 C2 C13 122.88(19) . . ?
C4 C3 C2 121.4(2) . . ?
C4 C3 H3 119.3 . . ?
C2 C3 H3 119.3 . . ?
C3 C4 C5 119.6(2) . . ?
C3 C4 H4 120.2 . . ?
C5 C4 H4 120.2 . . ?
C4 C5 C6 121.2(2) . . ?
C4 C5 H5 119.4 . . ?
C6 C5 H5 119.4 . . ?
C5 C6 C1 118.97(19) . . ?
C5 C6 C7 118.14(19) . . ?
C1 C6 C7 122.57(19) . . ?
C12 C7 C8 119.3(2) . . ?
C12 C7 C6 122.54(19) . . ?
C8 C7 C6 117.99(19) . . ?
C9 C8 C7 119.3(2) . . ?
C9 C8 C19 118.9(2) . . ?
C7 C8 C19 121.6(2) . . ?
C10 C9 C8 122.0(2) . . ?
C10 C9 H9 119.0 . . ?
C8 C9 H9 119.0 . . ?
C11 C10 C9 117.4(2) . . ?
C11 C10 C20 121.8(2) . . ?
C9 C10 C20 120.7(2) . . ?
C10 C11 C12 122.7(2) . . ?
C10 C11 H11 118.7 . . ?
C12 C11 H11 118.7 . . ?
C11 C12 C7 118.6(2) . . ?
C11 C12 C21 118.7(2) . . ?
C7 C12 C21 122.6(2) . . ?
C18 C13 C14 119.4(2) . . ?
C18 C13 C2 119.27(19) . . ?
C14 C13 C2 121.16(19) . . ?
C15 C14 C13 119.1(2) . . ?
C15 C14 C24 119.4(2) . . ?
C13 C14 C24 121.4(2) . . ?
C16 C15 C14 122.1(2) . . ?
C16 C15 H15 119.0 . . ?
C14 C15 H15 119.0 . . ?
C17 C16 C15 118.1(2) . . ?
C17 C16 C23 121.6(2) . . ?
C15 C16 C23 120.3(2) . . ?
C16 C17 C18 122.1(2) . . ?
C16 C17 H17 119.0 . . ?
C18 C17 H17 119.0 . . ?
C17 C18 C13 119.1(2) . . ?
C17 C18 C22 118.7(2) . . ?
C13 C18 C22 122.2(2) . . ?
C8 C19 H19A 109.5 . . ?
C8 C19 H19B 109.5 . . ?
H19A C19 H19B 109.5 . . ?
C8 C19 H19C 109.5 . . ?
H19A C19 H19C 109.5 . . ?
H19B C19 H19C 109.5 . . ?
C10 C20 H20A 109.5 . . ?
C10 C20 H20B 109.5 . . ?
H20A C20 H20B 109.5 . . ?
C10 C20 H20C 109.5 . . ?
H20A C20 H20C 109.5 . . ?
H20B C20 H20C 109.5 . . ?
C12 C21 H21A 109.5 . . ?
C12 C21 H21B 109.5 . . ?
H21A C21 H21B 109.5 . . ?
C12 C21 H21C 109.5 . . ?
H21A C21 H21C 109.5 . . ?
H21B C21 H21C 109.5 . . ?
C18 C22 H22A 109.5 . . ?
C18 C22 H22B 109.5 . . ?
H22A C22 H22B 109.5 . . ?
C18 C22 H22C 109.5 . . ?
H22A C22 H22C 109.5 . . ?
H22B C22 H22C 109.5 . . ?
C16 C23 H23A 109.5 . . ?
C16 C23 H23B 109.5 . . ?
H23A C23 H23B 109.5 . . ?
C16 C23 H23C 109.5 . . ?
H23A C23 H23C 109.5 . . ?
H23B C23 H23C 109.5 . . ?
C14 C24 H24A 109.5 . . ?
C14 C24 H24B 109.5 . . ?
H24A C24 H24B 109.5 . . ?
C14 C24 H24C 109.5 . . ?
H24A C24 H24C 109.5 . . ?
H24B C24 H24C 109.5 . . ?
Si C25 H25A 109.5 . . ?
Si C25 H25B 109.5 . . ?
H25A C25 H25B 109.5 . . ?
Si C25 H25C 109.5 . . ?
H25A C25 H25C 109.5 . . ?
H25B C25 H25C 109.5 . . ?
Si C26 H26A 109.5 . . ?
Si C26 H26B 109.5 . . ?
H26A C26 H26B 109.5 . . ?
Si C26 H26C 109.5 . . ?
H26A C26 H26C 109.5 . . ?
H26B C26 H26C 109.5 . . ?
Si C27 H27A 109.5 . . ?
Si C27 H27B 109.5 . . ?
H27A C27 H27B 109.5 . . ?
Si C27 H27C 109.5 . . ?
H27A C27 H27C 109.5 . . ?
H27B C27 H27C 109.5 . . ?

loop_
_geom_bond_atom_site_label_1
_geom_bond_atom_site_label_2
_geom_bond_distance
_geom_bond_site_symmetry_2
_geom_bond_publ_flag
As N 1.8280(17) . ?
As Cl2 2.2116(7) . ?
As Cl1 2.2260(7) . ?
N C1 1.458(3) . ?
N Si 1.7960(18) . ?
Si C27 1.865(3) . ?
Si C26 1.866(2) . ?
Si C25 1.870(3) . ?
C1 C2 1.415(3) . ?
C1 C6 1.419(3) . ?
C2 C3 1.396(3) . ?
C2 C13 1.507(3) . ?
C3 C4 1.381(3) . ?
C3 H3 0.9500 . ?
C4 C5 1.385(3) . ?
C4 H4 0.9500 . ?
C5 C6 1.401(3) . ?
C5 H5 0.9500 . ?
C6 C7 1.498(3) . ?
C7 C12 1.407(3) . ?
C7 C8 1.411(3) . ?
C8 C9 1.393(3) . ?
C8 C19 1.517(3) . ?
C9 C10 1.391(3) . ?
C9 H9 0.9500 . ?
C10 C11 1.388(3) . ?
C10 C20 1.512(3) . ?
C11 C12 1.395(3) . ?
C11 H11 0.9500 . ?
C12 C21 1.515(3) . ?
C13 C18 1.410(3) . ?
C13 C14 1.412(3) . ?
C14 C15 1.394(3) . ?
C14 C24 1.510(3) . ?
C15 C16 1.390(4) . ?
C15 H15 0.9500 . ?
C16 C17 1.385(3) . ?
C16 C23 1.516(3) . ?
C17 C18 1.397(3) . ?
C17 H17 0.9500 . ?
C18 C22 1.511(3) . ?
C19 H19A 0.9800 . ?
C19 H19B 0.9800 . ?
C19 H19C 0.9800 . ?
C20 H20A 0.9800 . ?
C20 H20B 0.9800 . ?
C20 H20C 0.9800 . ?
C21 H21A 0.9800 . ?
C21 H21B 0.9800 . ?
C21 H21C 0.9800 . ?
C22 H22A 0.9800 . ?
C22 H22B 0.9800 . ?
C22 H22C 0.9800 . ?
C23 H23A 0.9800 . ?
C23 H23B 0.9800 . ?
C23 H23C 0.9800 . ?
C24 H24A 0.9800 . ?
C24 H24B 0.9800 . ?
C24 H24C 0.9800 . ?
C25 H25A 0.9800 . ?
C25 H25B 0.9800 . ?
C25 H25C 0.9800 . ?
C26 H26A 0.9800 . ?
C26 H26B 0.9800 . ?
C26 H26C 0.9800 . ?
C27 H27A 0.9800 . ?
C27 H27B 0.9800 . ?
C27 H27C 0.9800 . ?

loop_
_geom_torsion_atom_site_label_1
_geom_torsion_atom_site_label_2
_geom_torsion_atom_site_label_3
_geom_torsion_atom_site_label_4
_geom_torsion
_geom_torsion_site_symmetry_1
_geom_torsion_site_symmetry_2
_geom_torsion_site_symmetry_3
_geom_torsion_site_symmetry_4
_geom_torsion_publ_flag
Cl2 As N C1 126.74(12) . . . . ?
Cl1 As N C1 -135.85(13) . . . . ?
Cl2 As N Si -54.83(13) . . . . ?
Cl1 As N Si 42.59(12) . . . . ?
C1 N Si C27 105.27(18) . . . . ?
As N Si C27 -72.96(15) . . . . ?
C1 N Si C26 -135.62(18) . . . . ?
As N Si C26 46.16(16) . . . . ?
C1 N Si C25 -18.0(2) . . . . ?
As N Si C25 163.77(13) . . . . ?
Si N C1 C2 118.75(19) . . . . ?
As N C1 C2 -62.8(2) . . . . ?
Si N C1 C6 -63.4(2) . . . . ?
As N C1 C6 115.09(18) . . . . ?
C6 C1 C2 C3 3.7(3) . . . . ?
N C1 C2 C3 -178.38(18) . . . . ?
C6 C1 C2 C13 -173.31(19) . . . . ?
N C1 C2 C13 4.6(3) . . . . ?
C1 C2 C3 C4 0.8(3) . . . . ?
C13 C2 C3 C4 178.0(2) . . . . ?
C2 C3 C4 C5 -3.4(3) . . . . ?
C3 C4 C5 C6 1.4(3) . . . . ?
C4 C5 C6 C1 3.1(3) . . . . ?
C4 C5 C6 C7 -170.6(2) . . . . ?
C2 C1 C6 C5 -5.6(3) . . . . ?
N C1 C6 C5 176.53(18) . . . . ?
C2 C1 C6 C7 167.76(19) . . . . ?
N C1 C6 C7 -10.1(3) . . . . ?
C5 C6 C7 C12 -72.4(3) . . . . ?
C1 C6 C7 C12 114.2(2) . . . . ?
C5 C6 C7 C8 102.9(2) . . . . ?
C1 C6 C7 C8 -70.5(3) . . . . ?
C12 C7 C8 C9 -7.6(3) . . . . ?
C6 C7 C8 C9 177.02(19) . . . . ?
C12 C7 C8 C19 167.5(2) . . . . ?
C6 C7 C8 C19 -7.9(3) . . . . ?
C7 C8 C9 C10 0.2(3) . . . . ?
C19 C8 C9 C10 -175.0(2) . . . . ?
C8 C9 C10 C11 5.5(3) . . . . ?
C8 C9 C10 C20 -174.9(2) . . . . ?
C9 C10 C11 C12 -4.1(3) . . . . ?
C20 C10 C11 C12 176.4(2) . . . . ?
C10 C11 C12 C7 -3.1(3) . . . . ?
C10 C11 C12 C21 172.9(2) . . . . ?
C8 C7 C12 C11 8.9(3) . . . . ?
C6 C7 C12 C11 -175.90(19) . . . . ?
C8 C7 C12 C21 -167.0(2) . . . . ?
C6 C7 C12 C21 8.2(3) . . . . ?
C3 C2 C13 C18 -74.1(3) . . . . ?
C1 C2 C13 C18 103.0(2) . . . . ?
C3 C2 C13 C14 100.8(2) . . . . ?
C1 C2 C13 C14 -82.1(3) . . . . ?
C18 C13 C14 C15 -2.6(3) . . . . ?
C2 C13 C14 C15 -177.4(2) . . . . ?
C18 C13 C14 C24 176.4(2) . . . . ?
C2 C13 C14 C24 1.5(3) . . . . ?
C13 C14 C15 C16 -0.1(3) . . . . ?
C24 C14 C15 C16 -179.0(2) . . . . ?
C14 C15 C16 C17 1.8(3) . . . . ?
C14 C15 C16 C23 -178.4(2) . . . . ?
C15 C16 C17 C18 -1.0(3) . . . . ?
C23 C16 C17 C18 179.3(2) . . . . ?
C16 C17 C18 C13 -1.6(3) . . . . ?
C16 C17 C18 C22 176.2(2) . . . . ?
C14 C13 C18 C17 3.3(3) . . . . ?
C2 C13 C18 C17 178.3(2) . . . . ?
C14 C13 C18 C22 -174.4(2) . . . . ?
C2 C13 C18 C22 0.6(3) . . . . ?

loop_
_cod_related_entry_id
_cod_related_entry_database
_cod_related_entry_code
1 ChemSpider 30660832
